data_2219869
loop_
_publ_author_name
'Guan, Jian-ning'
'Li, Hai-lin'
'Han, Lu-na'
'Wang, Hai-bo'

_publ_section_title
2-(4-<i>tert</i>-Butylphenyl)-5-{3,4-dibutoxy-5-[5-(4-<i>tert</i>-butylphenyl)-1,3,4-oxadiazol-2-yl]-2-thienyl}-1,3,4-oxadiazole
_journal_coeditor_code HB2818
_journal_issue 11
_journal_name_full 'Acta Crystallographica Section E'
_journal_page_first o2154
_journal_paper_doi 10.1107/S1600536808033953
_journal_volume 64
_journal_year 2008
_chemical_formula_iupac 'C36 H44 N4 O4 S'
_chemical_formula_moiety 'C36 H44 N4 O4 S'
_chemical_formula_sum 'C36 H44 N4 O4 S'
_chemical_formula_weight 628.81
_chemical_melting_point 421
_chemical_name_systematic
;2-(4-<i>tert</i>-Butylphenyl)-5-{3,4-dibutoxy-5-[5-(4-<i>tert</i>-butylphenyl)-
1,3,4-oxadiazol-2-yl]-2-thienyl}-1,3,4-oxadiazole
;
_space_group_IT_number 14
_symmetry_cell_setting monoclinic
_symmetry_space_group_name_Hall '-P 2ybc'
_symmetry_space_group_name_H-M 'P 1 21/c 1'
_atom_sites_solution_hydrogens geom
_atom_sites_solution_primary direct
_atom_sites_solution_secondary difmap
_cell_angle_alpha 90.00
_cell_angle_beta 94.24(3)
_cell_angle_gamma 90.00
_cell_formula_units_Z 4
_cell_length_a 19.421(4)
_cell_length_b 17.387(4)
_cell_length_c 10.424(2)
_cell_measurement_reflns_used 25
_cell_measurement_temperature 293(2)
_cell_measurement_theta_max 12
_cell_measurement_theta_min 9
_cell_volume 3510.3(13)
_computing_cell_refinement 'CAD-4 Software (Enraf--Nonius, 1989)'
_computing_data_collection 'CAD-4 Software (Enraf--Nonius, 1989)'
_computing_data_reduction 'XCAD4 (Harms & Wocadlo, 1995)'
_computing_molecular_graphics 'SHELXTL (Sheldrick, 2008)'
_computing_publication_material 'SHELXS97 (Sheldrick, 2008)'
_computing_structure_refinement 'SHELXL97 (Sheldrick, 2008)'
_computing_structure_solution 'SHELXS97 (Sheldrick, 2008)'
_diffrn_ambient_temperature 293(2)
_diffrn_measured_fraction_theta_full 0.996
_diffrn_measured_fraction_theta_max 0.996
_diffrn_measurement_device_type 'Enraf--Nonius CAD-4'
_diffrn_measurement_method \w/2\q
_diffrn_radiation_monochromator graphite
_diffrn_radiation_source 'fine-focus sealed tube'
_diffrn_radiation_type MoK\a
_diffrn_radiation_wavelength 0.71073
_diffrn_reflns_av_R_equivalents 0.0318
_diffrn_reflns_av_sigmaI/netI 0.0623
_diffrn_reflns_limit_h_max 23
_diffrn_reflns_limit_h_min -23
_diffrn_reflns_limit_k_max 20
_diffrn_reflns_limit_k_min 0
_diffrn_reflns_limit_l_max 12
_diffrn_reflns_limit_l_min 0
_diffrn_reflns_number 6675
_diffrn_reflns_theta_full 25.19
_diffrn_reflns_theta_max 25.19
_diffrn_reflns_theta_min 1.05
_diffrn_standards_decay_% 0
_diffrn_standards_interval_count 200
_diffrn_standards_interval_time 2h
_diffrn_standards_number 3
_exptl_absorpt_coefficient_mu 0.135
_exptl_absorpt_correction_T_max 0.987
_exptl_absorpt_correction_T_min 0.974
_exptl_absorpt_correction_type psi-scan
_exptl_absorpt_process_details '(North <i>et al.</i>,  1968)'
_exptl_crystal_colour yellow
_exptl_crystal_density_diffrn 1.190
_exptl_crystal_density_method 'not measured'
_exptl_crystal_description Block
_exptl_crystal_F_000 1344
_exptl_crystal_size_max 0.20
_exptl_crystal_size_mid 0.10
_exptl_crystal_size_min 0.10
_refine_diff_density_max 0.173
_refine_diff_density_min -0.212
_refine_ls_extinction_method none
_refine_ls_goodness_of_fit_ref 1.058
_refine_ls_hydrogen_treatment constr
_refine_ls_matrix_type full
_refine_ls_number_parameters 391
_refine_ls_number_reflns 6295
_refine_ls_number_restraints 138
_refine_ls_restrained_S_all 1.069
_refine_ls_R_factor_all 0.1811
_refine_ls_R_factor_gt 0.0845
_refine_ls_shift/su_max 0.000
_refine_ls_shift/su_mean 0.000
_refine_ls_structure_factor_coef Fsqd
_refine_ls_weighting_details 'calc w=1/[\s^2^(Fo^2^)+(0.03P)^2^+3P] where P=(Fo^2^+2Fc^2^)/3'
_refine_ls_weighting_scheme calc
_refine_ls_wR_factor_gt 0.1331
_refine_ls_wR_factor_ref 0.1641
_reflns_number_gt 2847
_reflns_number_total 6295
_reflns_threshold_expression I>2\s(I)
_cod_data_source_file hb2818.cif
_cod_data_source_block I
_cod_original_cell_volume 3510.3(12)
_cod_original_sg_symbol_H-M 'P 21/c'
_cod_database_code 2219869
_cod_database_fobs_code 2219869

loop_
_symmetry_equiv_pos_as_xyz
'x, y, z'
'-x, y+1/2, -z+1/2'
'-x, -y, -z'
'x, -y-1/2, z-1/2'

loop_
_atom_site_type_symbol
_atom_site_label
_atom_site_fract_x
_atom_site_fract_y
_atom_site_fract_z
_atom_site_U_iso_or_equiv
_atom_site_adp_type
_atom_site_calc_flag
_atom_site_refinement_flags
_atom_site_occupancy
S S 0.21507(6) 0.13771(7) 0.42321(11) 0.0737(4) Uani d . 1
O O1 0.10436(14) 0.25970(16) 0.6562(2) 0.0669(8) Uani d . 1
O O2 0.36725(13) 0.19395(15) 0.2071(2) 0.0642(8) Uani d . 1
O O3 0.21365(18) 0.3469(2) 0.5488(3) 0.0970(11) Uani d . 1
O O4 0.32043(16) 0.32198(19) 0.3699(3) 0.0894(10) Uani d . 1
N N1 0.1172(2) 0.1352(2) 0.6394(4) 0.0923(12) Uani d . 1
N N2 0.0679(2) 0.1487(2) 0.7245(4) 0.0867(12) Uani d . 1
N N3 0.3300(2) 0.0804(2) 0.2671(4) 0.0836(12) Uani d . 1
N N4 0.3820(2) 0.0680(2) 0.1858(4) 0.0888(13) Uani d . 1
C C1 -0.15814(18) 0.3412(2) 1.1340(4) 0.1110(19) Uani d . 1
H H1B -0.1926 0.3703 1.1743 0.167 Uiso calc R 1
H H1C -0.1222 0.3265 1.1974 0.167 Uiso calc R 1
H H1D -0.1788 0.2959 1.0951 0.167 Uiso calc R 1
C C2 -0.18704(18) 0.4193(2) 0.9408(4) 0.122(2) Uani d . 1
H H2B -0.2195 0.4461 0.9898 0.183 Uiso d R 1
H H2C -0.2096 0.3766 0.8970 0.183 Uiso d R 1
H H2D -0.1696 0.4538 0.8789 0.183 Uiso d R 1
C C3 -0.0929(2) 0.4586(3) 1.0956(5) 0.1034(18) Uani d . 1
H H3B -0.1263 0.4876 1.1389 0.155 Uiso calc R 1
H H3C -0.0733 0.4905 1.0326 0.155 Uiso calc R 1
H H3D -0.0571 0.4412 1.1571 0.155 Uiso calc R 1
C C4 -0.1275(2) 0.3906(3) 1.0304(5) 0.0951(17) Uani d . 1
C C5 -0.0756(2) 0.3445(3) 0.9573(4) 0.0738(13) Uani d . 1
C C6 -0.0359(2) 0.3824(3) 0.8756(4) 0.0907(15) Uani d . 1
H H6A -0.0387 0.4357 0.8684 0.109 Uiso calc R 1
C C7 0.0083(2) 0.3422(3) 0.8037(4) 0.0863(14) Uani d . 1
H H7A 0.0339 0.3694 0.7469 0.104 Uiso calc R 1
C C8 0.0163(2) 0.2667(3) 0.8112(4) 0.0670(12) Uani d . 1
C C9 -0.0241(2) 0.2255(3) 0.8991(4) 0.0895(15) Uani d . 1
H H9A -0.0211 0.1724 0.9071 0.107 Uiso calc R 1
C C10 -0.0676(3) 0.2678(3) 0.9712(4) 0.0862(14) Uani d . 1
H H10A -0.0922 0.2424 1.0315 0.103 Uiso calc R 1
C C11 0.0613(2) 0.2196(3) 0.7351(4) 0.0669(12) Uani d . 1
C C12 0.1359(2) 0.1992(3) 0.5977(4) 0.0680(12) Uani d . 1
C C13 0.6959(3) 0.1763(3) -0.0922(5) 0.1127(19) Uani d . 1
H H13A 0.7334 0.1850 -0.1454 0.169 Uiso calc R 1
H H13B 0.6959 0.1233 -0.0659 0.169 Uiso calc R 1
H H13C 0.7013 0.2087 -0.0176 0.169 Uiso calc R 1
C C14 0.62126(18) 0.1443(2) -0.2875(3) 0.1019(17) Uani d . 1
H H14A 0.6589 0.1547 -0.3397 0.153 Uiso calc R 1
H H14B 0.5783 0.1550 -0.3359 0.153 Uiso calc R 1
H H14C 0.6224 0.0912 -0.2623 0.153 Uiso calc R 1
C C15 0.63464(18) 0.2763(2) -0.2131(3) 0.1153(19) Uani d . 1
H H15A 0.6726 0.2798 -0.2668 0.173 Uiso calc R 1
H H15B 0.6429 0.3095 -0.1401 0.173 Uiso calc R 1
H H15C 0.5928 0.2916 -0.2613 0.173 Uiso calc R 1
C C16 0.6278(2) 0.1950(3) -0.1681(4) 0.0737(13) Uani d . 1
C C17 0.5690(2) 0.1827(3) -0.0836(4) 0.0673(12) Uani d . 1
C C18 0.5604(2) 0.1117(3) -0.0274(4) 0.0725(13) Uani d . 1
H H18A 0.5914 0.0725 -0.0422 0.087 Uiso calc R 1
C C19 0.5093(2) 0.0977(3) 0.0467(4) 0.0779(13) Uani d . 1
H H19A 0.5057 0.0493 0.0834 0.093 Uiso calc R 1
C C20 0.4595(2) 0.1557(3) 0.0719(4) 0.0649(11) Uani d . 1
C C21 0.4679(2) 0.2243(3) 0.0192(4) 0.0732(13) Uani d . 1
H H21A 0.4371 0.2635 0.0357 0.088 Uiso calc R 1
C C22 0.5210(2) 0.2397(3) -0.0600(4) 0.0735(12) Uani d . 1
H H22A 0.5244 0.2880 -0.0972 0.088 Uiso calc R 1
C C23 0.4030(2) 0.1344(3) 0.1547(4) 0.0662(12) Uani d . 1
C C24 0.3240(2) 0.1546(3) 0.2765(4) 0.0656(12) Uani d . 1
C C25 0.2752(2) 0.1947(3) 0.3536(4) 0.0642(11) Uani d . 1
C C26 0.2736(2) 0.2678(3) 0.3940(4) 0.0637(11) Uani d . 1
C C27 0.2228(2) 0.2800(3) 0.4822(4) 0.0711(13) Uani d . 1
C C28 0.1870(2) 0.2153(3) 0.5084(4) 0.0668(12) Uani d . 1
C C29 0.1698(4) 0.5589(4) 0.4059(7) 0.163(3) Uani d . 1
H H29A 0.1491 0.6006 0.3566 0.245 Uiso calc R 1
H H29B 0.1763 0.5159 0.3502 0.245 Uiso calc R 1
H H29C 0.2137 0.5749 0.4454 0.245 Uiso calc R 1
C C30 0.1233(4) 0.5356(4) 0.5085(7) 0.153(3) Uani d . 1
H H30A 0.1163 0.5762 0.5700 0.184 Uiso calc R 1
H H30B 0.0793 0.5151 0.4740 0.184 Uiso calc R 1
C C31 0.1722(3) 0.4753(3) 0.5594(6) 0.123(2) Uani d D 1
H H31A 0.2154 0.5013 0.5839 0.148 Uiso calc R 1
H H31B 0.1547 0.4566 0.6383 0.148 Uiso calc R 1
C C32 0.1891(3) 0.4099(4) 0.4886(6) 0.129(2) Uani d D 1
H H32A 0.1479 0.3950 0.4364 0.155 Uiso calc R 1
H H32B 0.2229 0.4258 0.4298 0.155 Uiso calc R 1
C C33 0.4367(3) 0.5060(4) 0.1190(6) 0.146(2) Uani d D 1
H H33A 0.4471 0.5140 0.0314 0.218 Uiso calc R 1
H H33B 0.4774 0.4888 0.1686 0.218 Uiso calc R 1
H H33C 0.4211 0.5534 0.1541 0.218 Uiso calc R 1
C C34 0.3837(3) 0.4491(4) 0.1234(6) 0.137(2) Uani d D 1
H H34A 0.3964 0.4057 0.0715 0.165 Uiso calc R 1
H H34B 0.3415 0.4705 0.0826 0.165 Uiso calc R 1
C C35 0.3683(3) 0.4197(3) 0.2492(5) 0.1124(19) Uani d . 1
H H35A 0.3565 0.4634 0.3011 0.135 Uiso calc R 1
H H35B 0.4107 0.3981 0.2893 0.135 Uiso calc R 1
C C36 0.3132(3) 0.3612(3) 0.2580(5) 0.1072(18) Uani d . 1
H H36A 0.2685 0.3865 0.2510 0.129 Uiso calc R 1
H H36B 0.3146 0.3254 0.1868 0.129 Uiso calc R 1

loop_
_atom_site_aniso_label
_atom_site_aniso_U_11
_atom_site_aniso_U_22
_atom_site_aniso_U_33
_atom_site_aniso_U_12
_atom_site_aniso_U_13
_atom_site_aniso_U_23
S 0.0887(8) 0.0642(7) 0.0711(7) -0.0006(7) 0.0253(6) -0.0056(7)
O1 0.0741(18) 0.0740(19) 0.0540(16) 0.0001(15) 0.0148(14) -0.0039(15)
O2 0.0681(17) 0.0533(17) 0.0740(19) 0.0009(15) 0.0247(15) -0.0071(15)
O3 0.130(3) 0.079(3) 0.083(2) 0.008(2) 0.021(2) -0.028(2)
O4 0.097(2) 0.082(2) 0.092(2) -0.028(2) 0.017(2) -0.004(2)
N1 0.126(3) 0.066(3) 0.088(3) 0.006(2) 0.033(2) -0.008(2)
N2 0.118(3) 0.063(2) 0.082(3) 0.000(2) 0.033(2) -0.012(2)
N3 0.094(3) 0.070(3) 0.089(3) -0.006(2) 0.024(2) -0.005(2)
N4 0.120(3) 0.056(3) 0.098(3) 0.001(2) 0.056(3) 0.001(2)
C1 0.108(4) 0.121(5) 0.110(4) 0.015(4) 0.045(3) -0.007(4)
C2 0.100(4) 0.136(5) 0.127(5) 0.019(4) -0.010(4) -0.001(4)
C3 0.084(3) 0.098(4) 0.133(5) 0.003(3) 0.038(3) -0.037(4)
C4 0.062(3) 0.105(4) 0.124(4) 0.023(3) 0.046(3) -0.004(4)
C5 0.082(3) 0.071(3) 0.070(3) -0.010(3) 0.018(2) -0.005(3)
C6 0.102(4) 0.079(3) 0.095(3) 0.000(3) 0.031(3) -0.005(3)
C7 0.090(3) 0.088(3) 0.082(3) 0.006(3) 0.021(3) 0.004(3)
C8 0.072(3) 0.070(3) 0.062(3) 0.001(2) 0.020(2) -0.016(2)
C9 0.112(4) 0.081(3) 0.082(3) 0.014(3) 0.045(3) 0.003(3)
C10 0.114(4) 0.071(3) 0.077(3) -0.012(3) 0.032(3) 0.001(3)
C11 0.068(3) 0.077(3) 0.056(3) 0.005(2) 0.010(2) 0.002(2)
C12 0.077(3) 0.074(3) 0.054(3) 0.011(3) 0.011(2) 0.001(2)
C13 0.094(4) 0.140(5) 0.105(4) 0.006(4) 0.016(3) 0.009(4)
C14 0.120(4) 0.108(4) 0.083(4) 0.004(3) 0.041(3) -0.008(3)
C15 0.109(4) 0.117(5) 0.121(5) -0.010(4) 0.011(4) 0.003(4)
C16 0.083(3) 0.083(3) 0.056(3) -0.001(3) 0.014(2) -0.002(3)
C17 0.066(3) 0.076(3) 0.060(3) 0.001(2) 0.007(2) -0.008(2)
C18 0.080(3) 0.068(3) 0.070(3) 0.018(2) 0.009(2) -0.001(2)
C19 0.094(3) 0.073(3) 0.067(3) 0.018(3) 0.006(3) -0.001(2)
C20 0.067(3) 0.066(3) 0.062(3) 0.008(2) 0.000(2) -0.010(2)
C21 0.086(3) 0.057(3) 0.077(3) 0.011(2) 0.009(2) -0.015(2)
C22 0.075(3) 0.067(3) 0.078(3) 0.006(2) 0.007(2) -0.005(2)
C23 0.079(3) 0.061(3) 0.059(3) 0.020(3) 0.011(2) -0.003(3)
C24 0.056(3) 0.079(3) 0.062(3) 0.005(2) 0.008(2) -0.008(3)
C25 0.061(3) 0.074(3) 0.059(3) 0.002(2) 0.012(2) -0.011(2)
C26 0.070(3) 0.060(3) 0.060(3) -0.003(2) 0.001(2) -0.005(2)
C27 0.080(3) 0.061(3) 0.073(3) 0.005(3) 0.014(3) -0.015(3)
C28 0.071(3) 0.084(3) 0.047(2) 0.004(3) 0.020(2) -0.012(2)
C29 0.181(7) 0.152(7) 0.153(7) 0.007(6) -0.013(6) 0.002(5)
C30 0.171(7) 0.133(6) 0.159(7) 0.013(6) 0.029(6) -0.011(5)
C31 0.160(6) 0.084(4) 0.126(5) 0.014(4) 0.016(5) 0.006(4)
C32 0.138(6) 0.119(6) 0.127(6) 0.032(5) -0.015(4) 0.000(5)
C33 0.147(6) 0.143(6) 0.149(6) -0.011(5) 0.023(5) 0.027(5)
C34 0.128(6) 0.140(6) 0.143(6) -0.023(5) -0.002(5) 0.009(5)
C35 0.095(4) 0.119(5) 0.123(5) -0.027(4) 0.008(4) 0.029(4)
C36 0.106(4) 0.105(4) 0.111(5) 0.003(4) 0.006(4) 0.024(4)

loop_
_atom_type_symbol
_atom_type_description
_atom_type_scat_dispersion_real
_atom_type_scat_dispersion_imag
_atom_type_scat_source
C C 0.0033 0.0016 'International Tables Vol C Tables 4.2.6.8 and 6.1.1.4'
H H 0.0000 0.0000 'International Tables Vol C Tables 4.2.6.8 and 6.1.1.4'
N N 0.0061 0.0033 'International Tables Vol C Tables 4.2.6.8 and 6.1.1.4'
O O 0.0106 0.0060 'International Tables Vol C Tables 4.2.6.8 and 6.1.1.4'
S S 0.1246 0.1234 'International Tables Vol C Tables 4.2.6.8 and 6.1.1.4'

loop_
_geom_angle_atom_site_label_1
_geom_angle_atom_site_label_2
_geom_angle_atom_site_label_3
_geom_angle
C28 S C25 90.9(2)
C12 O1 C11 100.6(3)
C24 O2 C23 100.6(3)
C32 O3 C27 120.9(4)
C26 O4 C36 119.1(4)
C12 N1 N2 107.8(4)
C11 N2 N1 108.0(4)
C24 N3 N4 105.9(3)
C23 N4 N3 106.0(3)
C4 C1 H1B 109.5
C4 C1 H1C 109.5
H1B C1 H1C 109.5
C4 C1 H1D 109.5
H1B C1 H1D 109.5
H1C C1 H1D 109.5
C4 C2 H2B 109.5
C4 C2 H2C 109.8
H2B C2 H2C 109.5
C4 C2 H2D 109.2
H2B C2 H2D 109.5
H2C C2 H2D 109.5
C4 C3 H3B 109.5
C4 C3 H3C 109.5
H3B C3 H3C 109.5
C4 C3 H3D 109.5
H3B C3 H3D 109.5
H3C C3 H3D 109.5
C3 C4 C2 108.3(4)
C3 C4 C5 110.4(4)
C2 C4 C5 111.4(4)
C3 C4 C1 107.9(4)
C2 C4 C1 107.5(3)
C5 C4 C1 111.2(4)
C10 C5 C6 118.6(4)
C10 C5 C4 122.5(4)
C6 C5 C4 118.8(4)
C5 C6 C7 120.1(5)
C5 C6 H6A 120.0
C7 C6 H6A 120.0
C8 C7 C6 123.3(5)
C8 C7 H7A 118.3
C6 C7 H7A 118.3
C7 C8 C9 117.6(4)
C7 C8 C11 126.3(4)
C9 C8 C11 116.1(4)
C10 C9 C8 117.7(4)
C10 C9 H9A 121.1
C8 C9 H9A 121.1
C5 C10 C9 122.5(4)
C5 C10 H10A 118.7
C9 C10 H10A 118.7
N2 C11 O1 111.8(4)
N2 C11 C8 131.9(4)
O1 C11 C8 116.3(4)
N1 C12 O1 111.8(4)
N1 C12 C28 128.9(4)
O1 C12 C28 119.1(4)
C16 C13 H13A 109.5
C16 C13 H13B 109.5
H13A C13 H13B 109.5
C16 C13 H13C 109.5
H13A C13 H13C 109.5
H13B C13 H13C 109.5
C16 C14 H14A 109.5
C16 C14 H14B 109.5
H14A C14 H14B 109.5
C16 C14 H14C 109.5
H14A C14 H14C 109.5
H14B C14 H14C 109.5
C16 C15 H15A 109.5
C16 C15 H15B 109.5
H15A C15 H15B 109.5
C16 C15 H15C 109.5
H15A C15 H15C 109.5
H15B C15 H15C 109.5
C15 C16 C17 113.9(4)
C15 C16 C14 107.1(3)
C17 C16 C14 112.1(4)
C15 C16 C13 105.6(4)
C17 C16 C13 109.4(4)
C14 C16 C13 108.5(4)
C18 C17 C22 117.1(4)
C18 C17 C16 119.6(4)
C22 C17 C16 123.2(4)
C19 C18 C17 122.0(4)
C19 C18 H18A 119.0
C17 C18 H18A 119.0
C18 C19 C20 121.5(4)
C18 C19 H19A 119.2
C20 C19 H19A 119.2
C21 C20 C19 116.8(4)
C21 C20 C23 125.3(4)
C19 C20 C23 117.8(4)
C20 C21 C22 122.3(4)
C20 C21 H21A 118.9
C22 C21 H21A 118.9
C17 C22 C21 120.2(4)
C17 C22 H22A 119.9
C21 C22 H22A 119.9
N4 C23 O2 113.6(4)
N4 C23 C20 129.3(4)
O2 C23 C20 117.1(4)
N3 C24 O2 113.8(3)
N3 C24 C25 125.4(4)
O2 C24 C25 120.8(4)
C26 C25 C24 131.0(4)
C26 C25 S 112.2(3)
C24 C25 S 116.2(3)
C25 C26 O4 124.9(4)
C25 C26 C27 112.3(4)
O4 C26 C27 122.1(4)
C28 C27 O3 120.8(4)
C28 C27 C26 113.5(4)
O3 C27 C26 125.3(4)
C27 C28 C12 132.8(4)
C27 C28 S 111.0(3)
C12 C28 S 116.1(3)
C30 C29 H29A 109.5
C30 C29 H29B 109.5
H29A C29 H29B 109.5
C30 C29 H29C 109.5
H29A C29 H29C 109.5
H29B C29 H29C 109.5
C31 C30 C29 92.4(6)
C31 C30 H30A 113.2
C29 C30 H30A 113.2
C31 C30 H30B 113.2
C29 C30 H30B 113.2
H30A C30 H30B 110.6
C32 C31 C30 123.4(6)
C32 C31 H31A 106.5
C30 C31 H31A 106.5
C32 C31 H31B 106.5
C30 C31 H31B 106.5
H31A C31 H31B 106.5
O3 C32 C31 120.4(6)
O3 C32 H32A 107.2
C31 C32 H32A 107.2
O3 C32 H32B 107.2
C31 C32 H32B 107.2
H32A C32 H32B 106.9
C34 C33 H33A 109.5
C34 C33 H33B 109.5
H33A C33 H33B 109.5
C34 C33 H33C 109.5
H33A C33 H33C 109.5
H33B C33 H33C 109.5
C33 C34 C35 117.8(6)
C33 C34 H34A 107.9
C35 C34 H34A 107.9
C33 C34 H34B 107.9
C35 C34 H34B 107.9
H34A C34 H34B 107.2
C34 C35 C36 119.5(5)
C34 C35 H35A 107.5
C36 C35 H35A 107.5
C34 C35 H35B 107.5
C36 C35 H35B 107.5
H35A C35 H35B 107.0
O4 C36 C35 111.7(5)
O4 C36 H36A 109.3
C35 C36 H36A 109.3
O4 C36 H36B 109.3
C35 C36 H36B 109.3
H36A C36 H36B 107.9

loop_
_geom_bond_atom_site_label_1
_geom_bond_atom_site_label_2
_geom_bond_distance
S C28 1.726(4)
S C25 1.732(4)
O1 C12 1.382(5)
O1 C11 1.402(4)
O2 C24 1.336(4)
O2 C23 1.380(4)
O3 C32 1.334(6)
O3 C27 1.374(5)
O4 C26 1.345(5)
O4 C36 1.349(5)
N1 C12 1.259(5)
N1 N2 1.372(5)
N2 C11 1.245(5)
N3 C24 1.300(5)
N3 N4 1.383(4)
N4 C23 1.275(5)
C1 C4 1.533(6)
C1 H1B 0.9600
C1 H1C 0.9600
C1 H1D 0.9600
C2 C4 1.517(6)
C2 H2B 0.9600
C2 H2C 0.9599
C2 H2D 0.9600
C3 C4 1.497(6)
C3 H3B 0.9600
C3 H3C 0.9600
C3 H3D 0.9600
C4 C5 1.533(6)
C5 C10 1.350(6)
C5 C6 1.361(5)
C6 C7 1.371(6)
C6 H6A 0.9300
C7 C8 1.324(5)
C7 H7A 0.9300
C8 C9 1.440(5)
C8 C11 1.471(5)
C9 C10 1.382(5)
C9 H9A 0.9300
C10 H10A 0.9300
C12 C28 1.438(5)
C13 C16 1.526(6)
C13 H13A 0.9600
C13 H13B 0.9600
C13 H13C 0.9600
C14 C16 1.523(5)
C14 H14A 0.9600
C14 H14B 0.9600
C14 H14C 0.9600
C15 C16 1.499(5)
C15 H15A 0.9600
C15 H15B 0.9600
C15 H15C 0.9600
C16 C17 1.507(5)
C17 C18 1.383(5)
C17 C22 1.394(5)
C18 C19 1.324(5)
C18 H18A 0.9300
C19 C20 1.434(5)
C19 H19A 0.9300
C20 C21 1.329(5)
C20 C23 1.493(5)
C21 C22 1.394(5)
C21 H21A 0.9300
C22 H22A 0.9300
C24 C25 1.464(5)
C25 C26 1.340(5)
C26 C27 1.414(5)
C27 C28 1.359(5)
C29 C30 1.506(8)
C29 H29A 0.9600
C29 H29B 0.9600
C29 H29C 0.9600
C30 C31 1.487(8)
C30 H30A 0.9700
C30 H30B 0.9700
C31 C32 1.407(6)
C31 H31A 0.9700
C31 H31B 0.9700
C32 H32A 0.9700
C32 H32B 0.9700
C33 C34 1.432(7)
C33 H33A 0.9600
C33 H33B 0.9600
C33 H33C 0.9600
C34 C35 1.458(7)
C34 H34A 0.9700
C34 H34B 0.9700
C35 C36 1.485(6)
C35 H35A 0.9700
C35 H35B 0.9700
C36 H36A 0.9700
C36 H36B 0.9700

loop_
_geom_hbond_atom_site_label_D
_geom_hbond_atom_site_label_H
_geom_hbond_atom_site_label_A
_geom_hbond_distance_DH
_geom_hbond_distance_HA
_geom_hbond_distance_DA
_geom_hbond_angle_DHA
C36 H36B O2 0.97 2.50 3.149(6) 124

loop_
_geom_torsion_atom_site_label_1
_geom_torsion_atom_site_label_2
_geom_torsion_atom_site_label_3
_geom_torsion_atom_site_label_4
_geom_torsion
_geom_torsion_publ_flag
C28 S C25 C24 172.5(3) no
C28 S C25 C26 0.4(3) no
C25 S C28 C12 -175.5(3) no
C25 S C28 C27 0.1(3) no
C12 O1 C11 N2 0.8(4) no
C12 O1 C11 C8 -177.9(3) no
C11 O1 C12 N1 -2.8(4) no
C11 O1 C12 C28 -178.6(4) no
C24 O2 C23 N4 1.9(5) no
C24 O2 C23 C20 -177.8(4) no
C23 O2 C24 N3 -1.5(4) no
C23 O2 C24 C25 178.9(4) no
C32 O3 C27 C26 70.3(6) no
C32 O3 C27 C28 -117.5(5) no
C27 O3 C32 C31 172.5(5) no
C36 O4 C26 C25 84.4(6) no
C36 O4 C26 C27 -105.3(5) no
C26 O4 C36 C35 178.6(4) no
N2 N1 C12 O1 3.8(5) no
N2 N1 C12 C28 179.0(4) no
C12 N1 N2 C11 -3.2(5) no
N1 N2 C11 O1 1.4(5) no
N1 N2 C11 C8 179.7(4) no
C24 N3 N4 C23 0.6(5) no
N4 N3 C24 O2 0.7(5) no
N4 N3 C24 C25 -179.7(4) no
N3 N4 C23 C20 178.1(4) no
N3 N4 C23 O2 -1.6(5) no
C1 C4 C5 C6 -170.1(4) no
C3 C4 C5 C10 129.2(5) no
C3 C4 C5 C6 -50.5(6) no
C2 C4 C5 C10 -110.3(5) no
C1 C4 C5 C10 9.5(6) no
C2 C4 C5 C6 70.0(5) no
C10 C5 C6 C7 3.9(7) no
C4 C5 C10 C9 175.7(4) no
C6 C5 C10 C9 -4.7(7) no
C4 C5 C6 C7 -176.5(4) no
C5 C6 C7 C8 -1.9(7) no
C6 C7 C8 C9 0.5(6) no
C6 C7 C8 C11 178.3(4) no
C9 C8 C11 O1 -175.6(3) no
C7 C8 C11 O1 6.6(6) no
C7 C8 C11 N2 -171.8(5) no
C7 C8 C9 C10 -1.1(6) no
C11 C8 C9 C10 -179.2(4) no
C9 C8 C11 N2 6.1(7) no
C8 C9 C10 C5 3.3(7) no
N1 C12 C28 S 13.7(6) no
O1 C12 C28 S -171.4(3) no
N1 C12 C28 C27 -160.6(5) no
O1 C12 C28 C27 14.3(7) no
C13 C16 C17 C18 -57.0(6) no
C13 C16 C17 C22 124.3(5) no
C14 C16 C17 C18 63.2(5) no
C14 C16 C17 C22 -115.5(5) no
C15 C16 C17 C18 -174.9(4) no
C15 C16 C17 C22 6.5(6) no
C22 C17 C18 C19 -0.6(6) no
C16 C17 C22 C21 179.8(4) no
C16 C17 C18 C19 -179.3(4) no
C18 C17 C22 C21 1.2(6) no
C17 C18 C19 C20 0.5(7) no
C18 C19 C20 C21 -1.0(6) no
C18 C19 C20 C23 178.9(4) no
C23 C20 C21 C22 -178.3(4) no
C19 C20 C23 O2 162.7(4) no
C19 C20 C23 N4 -16.9(7) no
C21 C20 C23 O2 -17.4(6) no
C19 C20 C21 C22 1.7(6) no
C21 C20 C23 N4 163.0(5) no
C20 C21 C22 C17 -1.8(7) no
O2 C24 C25 S 172.4(3) no
N3 C24 C25 S -7.1(6) no
N3 C24 C25 C26 163.2(5) no
O2 C24 C25 C26 -17.2(7) no
S C25 C26 O4 170.4(3) no
C24 C25 C26 C27 -171.4(4) no
S C25 C26 C27 -0.7(5) no
C24 C25 C26 O4 -0.2(8) no
O4 C26 C27 C28 -170.7(4) no
C25 C26 C27 O3 173.5(4) no
C25 C26 C27 C28 0.8(5) no
O4 C26 C27 O3 2.0(7) no
O3 C27 C28 S -173.5(3) no
O3 C27 C28 C12 1.0(7) no
C26 C27 C28 S -0.5(5) no
C26 C27 C28 C12 174.1(4) no
C29 C30 C31 C32 -64.9(7) no
C30 C31 C32 O3 -157.7(6) no
C33 C34 C35 C36 179.3(5) no
C34 C35 C36 O4 159.5(5) no

loop_
_cod_related_entry_id
_cod_related_entry_database
_cod_related_entry_code
1 ChemSpider 24740997
